data_7244925
loop_
_publ_author_name
'Lopes, Gon\,calo'
'Gama, Vasco Pires Silva da'
'Santos, Isabel Cordeiro'
'Branco Lopes, Elsa'
'Brotas, Gra\,ca'
'Pereira, Laura C. J.'
'Cerdeira, Ana C.'
'Paix\~ao, Jos\'e Ant\'onio'
'Raba\,ca, Sandra'
'Almeida, Manuel'

_publ_section_title
;
 Bilayer conducting salts with polymeric anions
;
_journal_name_full CrystEngComm
_journal_paper_doi 10.1039/D2CE00515H
_journal_year 2022
_chemical_formula_sum 'C27 H14 Ag0.5 N3 S13'
_chemical_formula_weight 851.13
_space_group_crystal_system monoclinic
_space_group_IT_number 11
_space_group_name_Hall '-P 2yb'
_space_group_name_H-M_alt 'P 1 21/m 1'
_atom_sites_solution_hydrogens geom
_audit_creation_method SHELXL-2014/7
_audit_update_record
;
2022-03-28 deposited with the CCDC.	2022-05-13 downloaded from the CCDC.
;
_cell_angle_alpha 90
_cell_angle_beta 95.395(2)
_cell_angle_gamma 90
_cell_formula_units_Z 2
_cell_length_a 4.9143(2)
_cell_length_b 54.6015(16)
_cell_length_c 5.7336(2)
_cell_measurement_reflns_used 1472
_cell_measurement_temperature 150(2)
_cell_measurement_theta_max 27.10
_cell_measurement_theta_min 2.98
_cell_volume 1531.67(9)
_computing_cell_refinement 'Bruker SAINT'
_computing_data_collection 'Bruker APEX2'
_computing_data_reduction 'Bruker SAINT'
_computing_structure_refinement 'SHELXL-2014/7 (Sheldrick, 2014)'
_computing_structure_solution 'SHELXS-97 (Sheldrick 2008)'
_diffrn_ambient_temperature 150(2)
_diffrn_measured_fraction_theta_full 0.998
_diffrn_measured_fraction_theta_max 0.998
_diffrn_measurement_device_type 'Bruker APEX-II CCD'
_diffrn_measurement_method '\f and \w scans'
_diffrn_radiation_type MoK\a
_diffrn_radiation_wavelength 0.71073
_diffrn_reflns_av_R_equivalents 0.0701
_diffrn_reflns_av_unetI/netI 0.0838
_diffrn_reflns_Laue_measured_fraction_full 0.998
_diffrn_reflns_Laue_measured_fraction_max 0.998
_diffrn_reflns_limit_h_max 4
_diffrn_reflns_limit_h_min -5
_diffrn_reflns_limit_k_max 65
_diffrn_reflns_limit_k_min -66
_diffrn_reflns_limit_l_max 6
_diffrn_reflns_limit_l_min -6
_diffrn_reflns_number 8147
_diffrn_reflns_point_group_measured_fraction_full 0.998
_diffrn_reflns_point_group_measured_fraction_max 0.998
_diffrn_reflns_theta_full 25.242
_diffrn_reflns_theta_max 25.679
_diffrn_reflns_theta_min 2.985
_exptl_absorpt_coefficient_mu 1.263
_exptl_absorpt_correction_T_max 0.975
_exptl_absorpt_correction_T_min 0.703
_exptl_absorpt_correction_type multi-scan
_exptl_absorpt_process_details sadabs
_exptl_crystal_colour brown
_exptl_crystal_density_diffrn 1.845
_exptl_crystal_description needle
_exptl_crystal_F_000 857
_exptl_crystal_size_max 0.300
_exptl_crystal_size_mid 0.040
_exptl_crystal_size_min 0.020
_refine_diff_density_max 3.022
_refine_diff_density_min -2.437
_refine_diff_density_rms 0.170
_refine_ls_extinction_method none
_refine_ls_goodness_of_fit_ref 1.073
_refine_ls_hydrogen_treatment constr
_refine_ls_matrix_type full
_refine_ls_number_parameters 212
_refine_ls_number_reflns 2909
_refine_ls_number_restraints 13
_refine_ls_restrained_S_all 1.071
_refine_ls_R_factor_all 0.1087
_refine_ls_R_factor_gt 0.0751
_refine_ls_shift/su_max 0.000
_refine_ls_shift/su_mean 0.000
_refine_ls_structure_factor_coef Fsqd
_refine_ls_weighting_details 'w=1/[\s^2^(Fo^2^)+(0.0783P)^2^+9.7486P] where P=(Fo^2^+2Fc^2^)/3'
_refine_ls_weighting_scheme calc
_refine_ls_wR_factor_gt 0.1779
_refine_ls_wR_factor_ref 0.1912
_reflns_Friedel_coverage 0.000
_reflns_number_gt 2061
_reflns_number_total 2909
_reflns_threshold_expression 'I > 2\s(I)'
_cod_data_source_file d2ce00515h2.cif
_cod_data_source_block Comp4_AgS2C2N2
_cod_original_sg_symbol_H-M 'P 21/m'
_cod_original_formula_sum 'C27 H14 Ag0.50 N3 S13'
_cod_database_code 7244925
_shelx_shelxl_version_number 2014/7
_shelx_space_group_comment
;
The symmetry employed for this shelxl refinement is uniquely defined
by the following loop, which should always be used as a source of
symmetry information in preference to the above space-group names.
They are only intended as comments.
;
_shelx_estimated_absorpt_t_min 0.703
_shelx_estimated_absorpt_t_max 0.975

loop_
_space_group_symop_operation_xyz
'x, y, z'
'-x, y+1/2, -z'
'-x, -y, -z'
'x, -y-1/2, z'

loop_
_atom_site_label
_atom_site_type_symbol
_atom_site_fract_x
_atom_site_fract_y
_atom_site_fract_z
_atom_site_U_iso_or_equiv
_atom_site_adp_type
_atom_site_occupancy
_atom_site_site_symmetry_order
_atom_site_calc_flag
_atom_site_refinement_flags_posn
_atom_site_refinement_flags_adp
_atom_site_refinement_flags_occupancy
_atom_site_disorder_assembly
_atom_site_disorder_group
Ag1 Ag 0.3401(7) 0.2500 1.1966(6) 0.0207(12) Uani 0.227(3) 2 d S T P A 1
Ag1A Ag 0.1089(7) 0.2500 1.1041(6) 0.0294(11) Uani 0.273(3) 2 d S T P A 2
S7 S 0.643(2) 0.2500 0.979(3) 0.236(7) Uani 1 2 d S T P . .
C14 C 0.420(2) 0.2500 0.7736(17) 0.017(2) Uani 1 2 d DS TU P A .
N2 N 0.425(4) 0.2500 0.581(3) 0.097(5) Uani 1 2 d DS TU P . .
S1 S -0.2093(4) 0.33947(3) 0.7027(3) 0.0243(5) Uani 1 1 d . . . . .
S2 S -0.0026(4) 0.30728(3) 0.2198(3) 0.0263(5) Uani 1 1 d . . . . .
S3 S 0.1508(4) 0.37809(3) 0.5558(3) 0.0185(4) Uani 1 1 d . . . . .
S4 S 0.3289(4) 0.35141(3) 0.1504(3) 0.0196(4) Uani 1 1 d . . . . .
S5 S 0.5327(4) 0.42396(3) 0.4399(3) 0.0183(4) Uani 1 1 d . . . . .
S6 S 0.6997(4) 0.39721(3) 0.0262(3) 0.0191(4) Uani 1 1 d . . . . .
N1 N 1.4875(14) 0.47933(11) -0.2488(12) 0.0296(15) Uani 1 1 d . . . . .
C1 C -0.3101(16) 0.30934(13) 0.6013(15) 0.0283(18) Uani 1 1 d . . . . .
H1A H -0.3729 0.3000 0.7339 0.034 Uiso 1 1 calc R U . . .
H1B H -0.4668 0.3109 0.4804 0.034 Uiso 1 1 calc R U . . .
C2 C -0.0833(16) 0.29498(13) 0.4988(14) 0.0291(18) Uani 1 1 d . . . . .
H2A H -0.1407 0.2777 0.4776 0.035 Uiso 1 1 calc R U . . .
H2B H 0.0829 0.2953 0.6106 0.035 Uiso 1 1 calc R U . . .
C3 C 0.0076(14) 0.34908(11) 0.4959(12) 0.0177(14) Uani 1 1 d . . . . .
C4 C 0.0893(15) 0.33693(12) 0.3126(12) 0.0203(15) Uani 1 1 d . . . . .
C5 C 0.3498(14) 0.37825(11) 0.3181(11) 0.0152(14) Uani 1 1 d . . . . .
C6 C 0.5079(13) 0.39736(11) 0.2681(11) 0.0149(14) Uani 1 1 d . . . . .
C7 C 0.7659(14) 0.43870(12) 0.2764(12) 0.0164(14) Uani 1 1 d . . . . .
C8 C 0.8459(14) 0.42611(11) 0.0822(12) 0.0168(14) Uani 1 1 d . . . . .
C9 C 0.8723(14) 0.46187(11) 0.3341(12) 0.0177(15) Uani 1 1 d . . . . .
H9 H 0.8180 0.4704 0.4665 0.021 Uiso 1 1 calc R U . . .
C10 C 1.0332(14) 0.43645(12) -0.0562(11) 0.0169(14) Uani 1 1 d . . . . .
H10 H 1.0896 0.4279 -0.1880 0.020 Uiso 1 1 calc R U . . .
C11 C 1.0573(14) 0.47223(12) 0.1964(12) 0.0190(15) Uani 1 1 d . . . . .
H11 H 1.1310 0.4880 0.2333 0.023 Uiso 1 1 calc R U . . .
C12 C 1.1355(14) 0.45949(12) 0.0032(12) 0.0169(15) Uani 1 1 d . . . . .
C13 C 1.3300(14) 0.47050(12) -0.1385(12) 0.0172(15) Uani 1 1 d . . . . .

loop_
_atom_site_aniso_label
_atom_site_aniso_U_11
_atom_site_aniso_U_22
_atom_site_aniso_U_33
_atom_site_aniso_U_23
_atom_site_aniso_U_13
_atom_site_aniso_U_12
Ag1 0.016(2) 0.0235(18) 0.024(2) 0.000 0.0055(15) 0.000
Ag1A 0.038(2) 0.0230(15) 0.0286(19) 0.000 0.0123(16) 0.000
S7 0.196(9) 0.031(3) 0.456(19) 0.000 -0.096(11) 0.000
C14 0.018(2) 0.017(2) 0.018(2) 0.000 0.0014(5) 0.000
N2 0.097(5) 0.097(5) 0.097(5) 0.000 0.0093(7) 0.000
S1 0.0273(11) 0.0248(9) 0.0223(10) 0.0020(8) 0.0094(8) -0.0096(7)
S2 0.0380(12) 0.0147(8) 0.0262(10) -0.0006(7) 0.0032(9) -0.0097(8)
S3 0.0217(10) 0.0156(8) 0.0191(9) -0.0013(7) 0.0063(7) -0.0042(7)
S4 0.0256(10) 0.0150(8) 0.0190(9) -0.0020(7) 0.0073(7) -0.0056(7)
S5 0.0235(10) 0.0145(8) 0.0180(9) -0.0011(7) 0.0075(7) -0.0051(7)
S6 0.0258(10) 0.0143(8) 0.0181(9) -0.0024(7) 0.0071(7) -0.0073(7)
N1 0.036(4) 0.028(3) 0.027(4) -0.003(3) 0.013(3) -0.006(3)
C1 0.022(4) 0.025(4) 0.038(5) 0.007(3) -0.001(4) -0.011(3)
C2 0.035(5) 0.019(4) 0.033(5) 0.012(3) 0.000(4) -0.005(3)
C3 0.020(4) 0.016(3) 0.018(4) 0.002(3) 0.002(3) -0.002(3)
C4 0.023(4) 0.017(3) 0.021(4) 0.004(3) 0.004(3) -0.005(3)
C5 0.018(4) 0.013(3) 0.014(3) 0.000(3) -0.001(3) 0.001(3)
C6 0.017(4) 0.015(3) 0.013(3) -0.001(3) 0.004(3) 0.003(3)
C7 0.016(4) 0.017(3) 0.016(4) 0.001(3) 0.002(3) -0.003(3)
C8 0.024(4) 0.012(3) 0.014(3) 0.000(3) -0.003(3) 0.002(3)
C9 0.024(4) 0.013(3) 0.017(4) -0.001(3) 0.006(3) -0.002(3)
C10 0.024(4) 0.021(3) 0.006(3) 0.002(3) 0.004(3) 0.002(3)
C11 0.020(4) 0.018(3) 0.018(4) 0.001(3) -0.001(3) -0.007(3)
C12 0.017(4) 0.017(3) 0.017(4) 0.008(3) 0.003(3) 0.000(3)
C13 0.018(4) 0.020(3) 0.013(4) -0.003(3) -0.001(3) -0.001(3)

loop_
_atom_type_symbol
_atom_type_description
_atom_type_scat_dispersion_real
_atom_type_scat_dispersion_imag
_atom_type_scat_source
C C 0.0033 0.0016 'International Tables Vol C Tables 4.2.6.8 and 6.1.1.4'
H H 0.0000 0.0000 'International Tables Vol C Tables 4.2.6.8 and 6.1.1.4'
S S 0.1246 0.1234 'International Tables Vol C Tables 4.2.6.8 and 6.1.1.4'
Ag Ag -0.8971 1.1015 'International Tables Vol C Tables 4.2.6.8 and 6.1.1.4'
N N 0.0061 0.0033 'International Tables Vol C Tables 4.2.6.8 and 6.1.1.4'

loop_
_geom_angle_atom_site_label_1
_geom_angle_atom_site_label_2
_geom_angle_atom_site_label_3
_geom_angle
_geom_angle_site_symmetry_1
_geom_angle_site_symmetry_3
_geom_angle_publ_flag
S7 Ag1 N2 122.3(6) . 1_556 ?
S7 Ag1 C14 37.9(4) . . ?
N2 Ag1 C14 160.2(5) 1_556 . ?
S7 Ag1A C14 114.2(5) 1_455 . ?
S7 Ag1A S7 147.2(7) 1_455 . ?
C14 Ag1A S7 33.0(4) . . ?
C14 S7 Ag1 87.6(6) . . ?
C14 S7 Ag1A 148.1(10) . 1_655 ?
C14 S7 Ag1A 64.7(5) . . ?
Ag1A S7 Ag1A 147.2(7) 1_655 . ?
N2 C14 S7 133.1(14) . . ?
N2 C14 Ag1 172.3(13) . . ?
S7 C14 Ag1 54.6(6) . . ?
N2 C14 Ag1A 144.5(12) . . ?
S7 C14 Ag1A 82.3(7) . . ?
C14 N2 Ag1 167.9(15) . 1_554 ?
C3 S1 C1 102.9(3) . . ?
C4 S2 C2 98.4(3) . . ?
C5 S3 C3 95.5(3) . . ?
C5 S4 C4 95.4(3) . . ?
C7 S5 C6 95.4(3) . . ?
C6 S6 C8 95.3(3) . . ?
C2 C1 S1 113.9(5) . . ?
C2 C1 H1A 108.8 . . ?
S1 C1 H1A 108.8 . . ?
C2 C1 H1B 108.8 . . ?
S1 C1 H1B 108.8 . . ?
H1A C1 H1B 107.7 . . ?
C1 C2 S2 112.2(5) . . ?
C1 C2 H2A 109.2 . . ?
S2 C2 H2A 109.2 . . ?
C1 C2 H2B 109.2 . . ?
S2 C2 H2B 109.2 . . ?
H2A C2 H2B 107.9 . . ?
C4 C3 S1 129.2(5) . . ?
C4 C3 S3 117.2(5) . . ?
S1 C3 S3 113.4(4) . . ?
C3 C4 S2 127.6(5) . . ?
C3 C4 S4 117.3(5) . . ?
S2 C4 S4 115.0(4) . . ?
C6 C5 S3 123.0(5) . . ?
C6 C5 S4 122.5(5) . . ?
S3 C5 S4 114.5(4) . . ?
C5 C6 S6 122.0(5) . . ?
C5 C6 S5 122.2(5) . . ?
S6 C6 S5 115.8(4) . . ?
C8 C7 C9 120.5(6) . . ?
C8 C7 S5 116.7(5) . . ?
C9 C7 S5 122.7(5) . . ?
C10 C8 C7 120.4(6) . . ?
C10 C8 S6 122.9(5) . . ?
C7 C8 S6 116.7(5) . . ?
C11 C9 C7 119.2(6) . . ?
C11 C9 H9 120.4 . . ?
C7 C9 H9 120.4 . . ?
C12 C10 C8 118.2(6) . . ?
C12 C10 H10 120.9 . . ?
C8 C10 H10 120.9 . . ?
C9 C11 C12 119.8(6) . . ?
C9 C11 H11 120.1 . . ?
C12 C11 H11 120.1 . . ?
C10 C12 C11 121.9(6) . . ?
C10 C12 C13 118.9(6) . . ?
C11 C12 C13 119.2(6) . . ?
N1 C13 C12 179.1(8) . . ?

loop_
_geom_bond_atom_site_label_1
_geom_bond_atom_site_label_2
_geom_bond_distance
_geom_bond_site_symmetry_2
_geom_bond_publ_flag
Ag1 S7 2.034(15) . ?
Ag1 N2 2.207(16) 1_556 ?
Ag1 C14 2.493(10) . ?
Ag1A S7 2.333(11) 1_455 ?
Ag1A C14 2.544(10) . ?
Ag1A S7 2.788(13) . ?
S7 C14 1.531(14) . ?
S7 Ag1A 2.332(10) 1_655 ?
C14 N2 1.104(14) . ?
N2 Ag1 2.207(16) 1_554 ?
S1 C3 1.747(7) . ?
S1 C1 1.799(7) . ?
S2 C4 1.750(7) . ?
S2 C2 1.813(8) . ?
S3 C5 1.751(7) . ?
S3 C3 1.754(7) . ?
S4 C5 1.750(6) . ?
S4 C4 1.756(7) . ?
S5 C7 1.744(7) . ?
S5 C6 1.753(6) . ?
S6 C6 1.749(6) . ?
S6 C8 1.751(7) . ?
N1 C13 1.151(9) . ?
C1 C2 1.525(11) . ?
C1 H1A 0.9900 . ?
C1 H1B 0.9900 . ?
C2 H2A 0.9900 . ?
C2 H2B 0.9900 . ?
C3 C4 1.336(10) . ?
C5 C6 1.347(9) . ?
C7 C8 1.396(9) . ?
C7 C9 1.397(9) . ?
C8 C10 1.391(9) . ?
C9 C11 1.380(9) . ?
C9 H9 0.9500 . ?
C10 C12 1.385(9) . ?
C10 H10 0.9500 . ?
C11 C12 1.392(10) . ?
C11 H11 0.9500 . ?
C12 C13 1.443(9) . ?
